data_4335720
loop_
_publ_author_name
'Wen-Jing Hu'
'Long-Qing Liu'
'Ming-Liang Ma'
'Xiao-Li Zhao'
'Yahu A. Liu'
'Xian-Qiang Mi'
'Biao Jiang'
'Ke Wen'

_publ_section_title
;
 A Trigonal Prismatic Ligand in the Metal-Mediated Self-Assembly of One-
 and Two-Dimensional Metallosupramolecular Polymers
;
_journal_name_full 'Inorganic Chemistry'
_journal_page_first 9309
_journal_page_last 9319
_journal_paper_doi 10.1021/ic400751n
_journal_volume 52
_journal_year 2013
_chemical_formula_moiety 'C24 H12 Cu N8 O12, C6 O2, C5 O'
_chemical_formula_sum 'C35 H12 Cu N8 O15'
_chemical_formula_weight 848.07
_chemical_name_systematic
; 
 ? 
;
_space_group_IT_number 62
_symmetry_cell_setting orthorhombic
_symmetry_space_group_name_Hall '-P 2ac 2n'
_symmetry_space_group_name_H-M 'P n m a'
_atom_sites_solution_hydrogens geom
_atom_sites_solution_primary direct
_atom_sites_solution_secondary difmap
_audit_creation_method SHELXL-97
_cell_angle_alpha 90.00
_cell_angle_beta 90.00
_cell_angle_gamma 90.00
_cell_formula_units_Z 4
_cell_length_a 22.2075(6)
_cell_length_b 12.3261(3)
_cell_length_c 12.2305(3)
_cell_measurement_reflns_used 9977
_cell_measurement_temperature 173(2)
_cell_measurement_theta_max 28.21
_cell_measurement_theta_min 2.35
_cell_volume 3347.88(15)
_computing_cell_refinement 'Bruker SMART'
_computing_data_collection 'Bruker SMART'
_computing_data_reduction 'Bruker SAINT'
_computing_molecular_graphics 'Bruker SHELXTL'
_computing_publication_material 'Bruker SHELXTL'
_computing_structure_refinement 'SHELXL-97 (Sheldrick, 1997)'
_computing_structure_solution 'SHELXS-97 (Sheldrick, 1990)'
_diffrn_ambient_temperature 173(2)
_diffrn_measured_fraction_theta_full 0.993
_diffrn_measured_fraction_theta_max 0.993
_diffrn_measurement_device_type 'CCD area detector'
_diffrn_measurement_method 'phi and omega scans'
_diffrn_radiation_monochromator graphite
_diffrn_radiation_source 'fine-focus sealed tube'
_diffrn_radiation_type MoK\a
_diffrn_radiation_wavelength 0.71073
_diffrn_reflns_av_R_equivalents 0.0305
_diffrn_reflns_av_sigmaI/netI 0.0130
_diffrn_reflns_limit_h_max 26
_diffrn_reflns_limit_h_min -25
_diffrn_reflns_limit_k_max 14
_diffrn_reflns_limit_k_min -14
_diffrn_reflns_limit_l_max 14
_diffrn_reflns_limit_l_min -14
_diffrn_reflns_number 37419
_diffrn_reflns_theta_full 25.01
_diffrn_reflns_theta_max 25.01
_diffrn_reflns_theta_min 2.52
_exptl_absorpt_coefficient_mu 0.745
_exptl_absorpt_correction_T_max 0.8533
_exptl_absorpt_correction_T_min 0.7025
_exptl_absorpt_correction_type multi-scan
_exptl_absorpt_process_details sadabs
_exptl_crystal_colour blue
_exptl_crystal_density_diffrn 1.683
_exptl_crystal_description block
_exptl_crystal_F_000 1708
_exptl_crystal_size_max 0.51
_exptl_crystal_size_mid 0.35
_exptl_crystal_size_min 0.22
_refine_diff_density_max 0.722
_refine_diff_density_min -0.714
_refine_diff_density_rms 0.081
_refine_ls_extinction_method none
_refine_ls_goodness_of_fit_ref 1.056
_refine_ls_hydrogen_treatment mixed
_refine_ls_matrix_type full
_refine_ls_number_parameters 281
_refine_ls_number_reflns 3083
_refine_ls_number_restraints 0
_refine_ls_restrained_S_all 1.056
_refine_ls_R_factor_all 0.0475
_refine_ls_R_factor_gt 0.0421
_refine_ls_shift/su_max 0.000
_refine_ls_shift/su_mean 0.000
_refine_ls_structure_factor_coef Fsqd
_refine_ls_weighting_details 'calc w=1/[\s^2^(Fo^2^)+(0.0729P)^2^+6.0420P] where P=(Fo^2^+2Fc^2^)/3'
_refine_ls_weighting_scheme calc
_refine_ls_wR_factor_gt 0.1199
_refine_ls_wR_factor_ref 0.1269
_reflns_number_gt 2751
_reflns_number_total 3083
_reflns_threshold_expression >2sigma(I)
_cod_data_source_file ic400751n_6.cif
_cod_data_source_block z
_cod_database_code 4335720

loop_
_symmetry_equiv_pos_as_xyz
'x, y, z'
'-x+1/2, -y, z+1/2'
'x+1/2, -y+1/2, -z+1/2'
'-x, y+1/2, -z'
'-x, -y, -z'
'x-1/2, y, -z-1/2'
'-x-1/2, y-1/2, z-1/2'
'x, -y-1/2, z'

loop_
_atom_site_label
_atom_site_type_symbol
_atom_site_fract_x
_atom_site_fract_y
_atom_site_fract_z
_atom_site_U_iso_or_equiv
_atom_site_adp_type
_atom_site_occupancy
_atom_site_symmetry_multiplicity
_atom_site_calc_flag
_atom_site_refinement_flags
Cu1 Cu 0.022749(18) 0.2500 1.13082(3) 0.01436(17) Uani 1 2 d S
O1 O 0.15218(9) 0.43721(15) 1.44628(15) 0.0238(4) Uani 1 1 d .
O2 O 0.34882(8) 0.43704(15) 1.60697(16) 0.0214(4) Uani 1 1 d .
O3 O 0.17321(8) 0.43776(14) 1.83564(15) 0.0199(4) Uani 1 1 d .
N1 N 0.07903(14) 0.2500 1.2676(2) 0.0192(7) Uani 1 2 d S
N2 N 0.15289(14) 0.2500 1.4513(2) 0.0191(7) Uani 1 2 d S
N3 N 0.09704(13) 0.2500 2.0092(2) 0.0169(6) Uani 1 2 d S
N4 N 0.17372(14) 0.2500 1.8304(3) 0.0173(6) Uani 1 2 d S
N5 N 0.45385(13) 0.2500 1.4894(2) 0.0171(6) Uani 1 2 d S
N6 N 0.34652(14) 0.2500 1.6058(3) 0.0190(7) Uani 1 2 d S
C1 C 0.09796(12) 0.3430(2) 1.3125(2) 0.0209(6) Uani 1 1 d .
H1A H 0.0863 0.4105 1.2816 0.025 Uiso 1 1 calc R
C2 C 0.13464(12) 0.3403(2) 1.4043(2) 0.0193(6) Uani 1 1 d .
C3 C 0.42809(11) 0.3434(2) 1.5207(2) 0.0182(5) Uani 1 1 d .
H3A H 0.4466 0.4108 1.5039 0.022 Uiso 1 1 calc R
C4 C 0.37414(11) 0.3405(2) 1.5780(2) 0.0181(5) Uani 1 1 d .
C5 C 0.15460(12) 0.3407(2) 1.8761(2) 0.0172(6) Uani 1 1 d .
C6 C 0.11642(12) 0.3432(2) 1.9658(2) 0.0192(6) Uani 1 1 d .
H6A H 0.1041 0.4106 1.9962 0.023 Uiso 1 1 calc R
C7 C 0.28556(11) 0.4347(2) 1.6193(2) 0.0171(5) Uani 1 1 d .
C8 C 0.25062(12) 0.4327(2) 1.5262(2) 0.0190(6) Uani 1 1 d .
H8A H 0.2683 0.4309 1.4555 0.023 Uiso 1 1 calc R
C9 C 0.18886(12) 0.4333(2) 1.5400(2) 0.0185(5) Uani 1 1 d .
C10 C 0.16200(12) 0.4352(2) 1.6414(2) 0.0186(6) Uani 1 1 d .
H10A H 0.1194 0.4361 1.6492 0.022 Uiso 1 1 calc R
C11 C 0.19949(11) 0.43563(19) 1.7313(2) 0.0167(5) Uani 1 1 d .
C12 C 0.26160(11) 0.4364(2) 1.7229(2) 0.0170(5) Uani 1 1 d .
H12A H 0.2866 0.4381 1.7859 0.020 Uiso 1 1 calc R
O6 O 0.02147(8) 0.09040(17) 1.13030(14) 0.0192(4) Uani 1 1 d .
N7 N -0.01929(10) 0.0511(2) 1.19691(19) 0.0233(5) Uani 1 1 d .
O5 O -0.02468(10) -0.04698(19) 1.2011(2) 0.0418(6) Uani 1 1 d .
O4 O -0.04949(11) 0.1153(2) 1.2494(2) 0.0433(6) Uani 1 1 d .
O01 O -0.1636(2) 0.2500 1.3517(5) 0.0866(16) Uani 1 2 d S
C01 C -0.1806(2) 0.2500 1.2323(5) 0.0499(13) Uani 1 2 d S
C02 C -0.2414(3) 0.2126(5) 1.2270(5) 0.093(2) Uani 1 1 d .
C03 C -0.2704(3) 0.2500 1.3266(5) 0.0583(15) Uani 1 2 d S
C04 C -0.2221(3) 0.2500 1.4124(5) 0.0590(16) Uani 1 2 d S
O02 O -0.0724(4) 0.3151(6) 1.6205(7) 0.197(4) Uani 1 1 d G
C05 C -0.031(3) 0.2500 1.705(5) 0.46(3) Uiso 1 2 d S
C06 C 0.0141(5) 0.2269(13) 1.6064(15) 0.229(17) Uani 0.50 1 d PG
C07 C 0.0180(3) 0.3097(8) 1.5364(7) 0.153(5) Uani 1 1 d G
C08 C -0.0352(4) 0.3690(8) 1.5463(7) 0.166(4) Uani 1 1 d G

loop_
_atom_site_aniso_label
_atom_site_aniso_U_11
_atom_site_aniso_U_22
_atom_site_aniso_U_33
_atom_site_aniso_U_23
_atom_site_aniso_U_13
_atom_site_aniso_U_12
Cu1 0.0126(3) 0.0166(3) 0.0139(3) 0.000 -0.00117(16) 0.000
O1 0.0328(11) 0.0173(9) 0.0212(10) 0.0006(8) -0.0113(8) 0.0007(8)
O2 0.0156(9) 0.0165(9) 0.0320(10) -0.0036(8) 0.0065(8) -0.0011(7)
O3 0.0254(10) 0.0170(9) 0.0172(9) -0.0028(7) 0.0081(7) -0.0035(8)
N1 0.0186(15) 0.0231(16) 0.0158(16) 0.000 -0.0018(12) 0.000
N2 0.0213(16) 0.0205(16) 0.0153(15) 0.000 -0.0012(12) 0.000
N3 0.0147(15) 0.0210(16) 0.0150(15) 0.000 0.0009(12) 0.000
N4 0.0174(15) 0.0183(15) 0.0163(15) 0.000 0.0023(12) 0.000
N5 0.0150(15) 0.0189(15) 0.0174(15) 0.000 0.0007(12) 0.000
N6 0.0164(15) 0.0204(16) 0.0202(16) 0.000 0.0031(13) 0.000
C1 0.0217(13) 0.0221(14) 0.0188(13) 0.0020(11) -0.0022(11) 0.0017(11)
C2 0.0189(13) 0.0203(13) 0.0189(13) 0.0000(11) -0.0003(11) 0.0003(10)
C3 0.0147(12) 0.0200(13) 0.0199(13) -0.0003(10) 0.0026(10) -0.0011(10)
C4 0.0159(12) 0.0184(13) 0.0199(13) -0.0015(10) 0.0001(10) -0.0003(10)
C5 0.0160(13) 0.0199(13) 0.0158(13) -0.0006(10) -0.0014(9) -0.0018(10)
C6 0.0185(13) 0.0207(13) 0.0185(13) -0.0018(10) 0.0010(10) -0.0007(10)
C7 0.0139(12) 0.0120(12) 0.0255(14) 0.0001(10) 0.0043(10) -0.0009(10)
C8 0.0255(13) 0.0146(12) 0.0170(12) 0.0003(10) 0.0057(10) 0.0004(10)
C9 0.0241(13) 0.0125(11) 0.0189(13) 0.0000(10) -0.0053(10) -0.0001(10)
C10 0.0154(12) 0.0158(12) 0.0245(14) -0.0010(10) 0.0011(10) -0.0004(10)
C11 0.0206(13) 0.0122(11) 0.0173(13) -0.0014(10) 0.0051(10) -0.0009(10)
C12 0.0180(12) 0.0135(12) 0.0197(13) -0.0009(10) -0.0020(10) -0.0015(10)
O6 0.0168(9) 0.0223(10) 0.0185(10) 0.0019(7) -0.0010(7) -0.0015(7)
N7 0.0211(12) 0.0262(14) 0.0225(12) 0.0030(10) -0.0013(9) -0.0031(10)
O5 0.0433(14) 0.0261(13) 0.0561(16) 0.0090(11) 0.0064(11) -0.0081(10)
O4 0.0403(13) 0.0417(13) 0.0481(14) -0.0055(12) 0.0235(11) -0.0008(11)
O01 0.071(3) 0.107(4) 0.083(4) 0.000 0.010(3) 0.000
C01 0.037(3) 0.066(4) 0.047(3) 0.000 -0.001(2) 0.000
C02 0.085(3) 0.118(7) 0.076(3) -0.009(3) -0.010(3) -0.013(3)
C03 0.038(3) 0.079(4) 0.058(4) 0.000 0.003(3) 0.000
C04 0.040(3) 0.082(4) 0.056(4) 0.000 0.001(3) 0.000
O02 0.219(8) 0.204(8) 0.167(7) -0.035(5) 0.061(6) -0.085(6)
C06 0.163(17) 0.25(3) 0.28(2) 0.18(3) 0.151(18) 0.12(2)
C07 0.131(7) 0.208(11) 0.121(6) 0.067(6) 0.063(5) 0.078(7)
C08 0.149(8) 0.229(13) 0.119(7) 0.017(8) 0.027(7) -0.010(9)

loop_
_atom_type_symbol
_atom_type_description
_atom_type_scat_dispersion_real
_atom_type_scat_dispersion_imag
_atom_type_scat_source
C C 0.0033 0.0016 'International Tables Vol C Tables 4.2.6.8 and 6.1.1.4'
H H 0.0000 0.0000 'International Tables Vol C Tables 4.2.6.8 and 6.1.1.4'
Cu Cu 0.3201 1.2651 'International Tables Vol C Tables 4.2.6.8 and 6.1.1.4'
N N 0.0061 0.0033 'International Tables Vol C Tables 4.2.6.8 and 6.1.1.4'
O O 0.0106 0.0060 'International Tables Vol C Tables 4.2.6.8 and 6.1.1.4'

loop_
_geom_angle_atom_site_label_1
_geom_angle_atom_site_label_2
_geom_angle_atom_site_label_3
_geom_angle
_geom_angle_site_symmetry_1
_geom_angle_site_symmetry_3
O6 Cu1 O6 178.30(10) . 8_565
O6 Cu1 N1 90.64(5) . .
O6 Cu1 N1 90.64(5) 8_565 .
O6 Cu1 N5 89.27(5) . 6_558
O6 Cu1 N5 89.27(5) 8_565 6_558
N1 Cu1 N5 170.62(12) . 6_558
O6 Cu1 N3 90.49(5) . 1_554
O6 Cu1 N3 90.49(5) 8_565 1_554
N1 Cu1 N3 95.28(12) . 1_554
N5 Cu1 N3 94.09(12) 6_558 1_554
C2 O1 C9 116.39(19) . .
C4 O2 C7 114.81(19) . .
C5 O3 C11 116.18(19) . .
C1 N1 C1 117.8(3) . 8_565
C1 N1 Cu1 121.09(16) . .
C1 N1 Cu1 121.09(16) 8_565 .
C2 N2 C2 115.4(3) 8_565 .
C6 N3 C6 118.5(3) 8_565 .
C6 N3 Cu1 120.32(16) 8_565 1_556
C6 N3 Cu1 120.32(15) . 1_556
C5 N4 C5 115.8(3) 8_565 .
C3 N5 C3 118.2(3) 8_565 .
C3 N5 Cu1 120.36(15) 8_565 6_658
C3 N5 Cu1 120.36(15) . 6_658
C4 N6 C4 115.7(3) . 8_565
N1 C1 C2 119.7(3) . .
N1 C1 H1A 120.2 . .
C2 C1 H1A 120.2 . .
N2 C2 O1 119.4(2) . .
N2 C2 C1 123.7(3) . .
O1 C2 C1 117.0(2) . .
N5 C3 C4 119.4(2) . .
N5 C3 H3A 120.3 . .
C4 C3 H3A 120.3 . .
N6 C4 O2 118.7(2) . .
N6 C4 C3 123.6(2) . .
O2 C4 C3 117.7(2) . .
N4 C5 O3 119.6(2) . .
N4 C5 C6 123.4(2) . .
O3 C5 C6 117.0(2) . .
N3 C6 C5 119.4(2) . .
N3 C6 H6A 120.3 . .
C5 C6 H6A 120.3 . .
C12 C7 C8 123.0(2) . .
C12 C7 O2 118.8(2) . .
C8 C7 O2 118.2(2) . .
C7 C8 C9 117.2(2) . .
C7 C8 H8A 121.4 . .
C9 C8 H8A 121.4 . .
C10 C9 C8 122.7(2) . .
C10 C9 O1 118.9(2) . .
C8 C9 O1 118.4(2) . .
C9 C10 C11 117.2(2) . .
C9 C10 H10A 121.4 . .
C11 C10 H10A 121.4 . .
C10 C11 C12 122.9(2) . .
C10 C11 O3 118.3(2) . .
C12 C11 O3 118.8(2) . .
C7 C12 C11 117.0(2) . .
C7 C12 H12A 121.5 . .
C11 C12 H12A 121.5 . .
N7 O6 Cu1 112.18(16) . .
O5 N7 O4 124.7(3) . .
O5 N7 O6 117.5(2) . .
O4 N7 O6 117.8(2) . .
C04 O01 C01 105.2(5) . .
C02 C01 C02 37.6(5) 8_565 .
C02 C01 O01 106.3(5) 8_565 .
C02 C01 O01 106.3(5) . .
C02 C02 C01 71.2(3) 8_565 .
C02 C02 C03 71.5(3) 8_565 .
C01 C02 C03 106.1(5) . .
C02 C03 C02 37.0(5) . 8_565
C02 C03 C04 105.8(5) . .
C02 C03 C04 105.8(5) 8_565 .
O01 C04 C03 105.8(5) . .
C08 O02 C05 108(2) . .
C08 O02 O02 118.4(4) . 8_565
C05 O02 O02 60.0(12) . 8_565
C06 C05 C06 20.7(14) . 8_565
C06 C05 O02 78(2) . 8_565
C06 C05 O02 88(3) 8_565 8_565
C06 C05 O02 88(3) . .
C06 C05 O02 78(2) 8_565 .
O02 C05 O02 60(2) 8_565 .
C06 C06 C07 117.7(13) 8_565 8_565
C06 C06 C07 40.1 8_565 .
C07 C06 C07 77.6(13) 8_565 .
C06 C06 C05 79.7(10) 8_565 .
C07 C06 C05 144(2) 8_565 .
C07 C06 C05 112.9(11) . .
C06 C06 C08 131.8(5) 8_565 8_565
C07 C06 C08 51.7(7) 8_565 8_565
C07 C06 C08 106.5(4) . 8_565
C05 C06 C08 92.6(18) . 8_565
C06 C07 C06 22.2(16) 8_565 .
C06 C07 C08 95.3(9) 8_565 .
C06 C07 C08 106.9 . .
C06 C07 C07 62.3(16) 8_565 8_565
C06 C07 C07 40.1 . 8_565
C08 C07 C07 121.6 . 8_565
C07 C08 O02 108.0 . .
C07 C08 C06 33.07(6) . 8_565
O02 C08 C06 77.3(3) . 8_565

loop_
_geom_bond_atom_site_label_1
_geom_bond_atom_site_label_2
_geom_bond_distance
_geom_bond_site_symmetry_2
Cu1 O6 1.967(2) .
Cu1 O6 1.967(2) 8_565
Cu1 N1 2.089(3) .
Cu1 N5 2.122(3) 6_558
Cu1 N3 2.221(3) 1_554
O1 C2 1.357(3) .
O1 C9 1.407(3) .
O2 C4 1.363(3) .
O2 C7 1.413(3) .
O3 C5 1.359(3) .
O3 C11 1.403(3) .
N1 C1 1.339(3) .
N1 C1 1.339(3) 8_565
N2 C2 1.316(3) 8_565
N2 C2 1.316(3) .
N3 C6 1.337(3) 8_565
N3 C6 1.337(3) .
N3 Cu1 2.221(3) 1_556
N4 C5 1.320(3) 8_565
N4 C5 1.320(3) .
N5 C3 1.341(3) 8_565
N5 C3 1.341(3) .
N5 Cu1 2.122(3) 6_658
N6 C4 1.318(3) .
N6 C4 1.318(3) 8_565
C1 C2 1.387(4) .
C1 H1A 0.9500 .
C3 C4 1.388(4) .
C3 H3A 0.9500 .
C5 C6 1.387(4) .
C6 H6A 0.9500 .
C7 C12 1.375(4) .
C7 C8 1.378(4) .
C8 C9 1.382(4) .
C8 H8A 0.9500 .
C9 C10 1.376(4) .
C10 C11 1.379(4) .
C10 H10A 0.9500 .
C11 C12 1.383(4) .
C12 H12A 0.9500 .
O6 N7 1.311(3) .
N7 O5 1.216(3) .
N7 O4 1.220(3) .
O01 C04 1.497(8) .
O01 C01 1.508(8) .
C01 C02 1.428(7) 8_565
C01 C02 1.428(7) .
C02 C02 0.921(13) 8_565
C02 C03 1.451(8) .
C03 C02 1.451(8) 8_565
C03 C04 1.500(9) .
O02 C08 1.395(6) .
O02 C05 1.60(5) .
O02 O02 1.604(16) 8_565
C05 C06 1.59(5) .
C05 C06 1.59(6) 8_565
C05 O02 1.60(5) 8_565
C06 C06 0.57(3) 8_565
C06 C07 0.970(9) 8_565
C06 C07 1.334(6) .
C06 C08 1.771(12) 8_565
C07 C06 0.970(13) 8_565
C07 C08 1.395(6) .
C07 C07 1.47(2) 8_565
C08 C06 1.771(19) 8_565

loop_
_geom_torsion_atom_site_label_1
_geom_torsion_atom_site_label_2
_geom_torsion_atom_site_label_3
_geom_torsion_atom_site_label_4
_geom_torsion
_geom_torsion_site_symmetry_1
_geom_torsion_site_symmetry_4
O6 Cu1 N1 C1 -179.9(2) . .
O6 Cu1 N1 C1 -1.0(3) 8_565 .
N5 Cu1 N1 C1 -90.4(2) 6_558 .
N3 Cu1 N1 C1 89.6(2) 1_554 .
O6 Cu1 N1 C1 1.0(3) . 8_565
O6 Cu1 N1 C1 179.9(2) 8_565 8_565
N5 Cu1 N1 C1 90.4(2) 6_558 8_565
N3 Cu1 N1 C1 -89.6(2) 1_554 8_565
C1 N1 C1 C2 -1.7(5) 8_565 .
Cu1 N1 C1 C2 179.1(2) . .
C2 N2 C2 O1 -178.92(17) 8_565 .
C2 N2 C2 C1 0.9(5) 8_565 .
C9 O1 C2 N2 -0.8(4) . .
C9 O1 C2 C1 179.4(2) . .
N1 C1 C2 N2 0.4(5) . .
N1 C1 C2 O1 -179.8(3) . .
C3 N5 C3 C4 -4.0(5) 8_565 .
Cu1 N5 C3 C4 164.3(2) 6_658 .
C4 N6 C4 O2 -178.23(17) 8_565 .
C4 N6 C4 C3 1.5(5) 8_565 .
C7 O2 C4 N6 -27.1(4) . .
C7 O2 C4 C3 153.2(2) . .
N5 C3 C4 N6 1.3(4) . .
N5 C3 C4 O2 -179.0(2) . .
C5 N4 C5 O3 178.57(17) 8_565 .
C5 N4 C5 C6 -0.6(5) 8_565 .
C11 O3 C5 N4 15.5(4) . .
C11 O3 C5 C6 -165.4(2) . .
C6 N3 C6 C5 1.5(5) 8_565 .
Cu1 N3 C6 C5 -168.1(2) 1_556 .
N4 C5 C6 N3 -0.5(4) . .
O3 C5 C6 N3 -179.6(2) . .
C4 O2 C7 C12 105.4(3) . .
C4 O2 C7 C8 -75.8(3) . .
C12 C7 C8 C9 0.5(4) . .
O2 C7 C8 C9 -178.3(2) . .
C7 C8 C9 C10 -0.4(4) . .
C7 C8 C9 O1 176.7(2) . .
C2 O1 C9 C10 -91.2(3) . .
C2 O1 C9 C8 91.6(3) . .
C8 C9 C10 C11 -0.4(4) . .
O1 C9 C10 C11 -177.5(2) . .
C9 C10 C11 C12 1.3(4) . .
C9 C10 C11 O3 179.9(2) . .
C5 O3 C11 C10 82.3(3) . .
C5 O3 C11 C12 -99.0(3) . .
C8 C7 C12 C11 0.3(4) . .
O2 C7 C12 C11 179.1(2) . .
C10 C11 C12 C7 -1.2(4) . .
O3 C11 C12 C7 -179.8(2) . .
O6 Cu1 O6 N7 -55(4) 8_565 .
N1 Cu1 O6 N7 84.48(17) . .
N5 Cu1 O6 N7 -86.14(17) 6_558 .
N3 Cu1 O6 N7 179.77(16) 1_554 .
Cu1 O6 N7 O5 178.5(2) . .
Cu1 O6 N7 O4 -0.8(3) . .
C04 O01 C01 C02 19.6(3) . 8_565
C04 O01 C01 C02 -19.6(3) . .
O01 C01 C02 C02 95.72(19) . 8_565
C02 C01 C02 C03 -63.4(4) 8_565 .
O01 C01 C02 C03 32.3(4) . .
C01 C02 C03 C02 63.2(4) . 8_565
C02 C02 C03 C04 -95.42(19) 8_565 .
C01 C02 C03 C04 -32.2(5) . .
C01 O01 C04 C03 0.000(2) . .
C02 C03 C04 O01 19.3(3) . .
C02 C03 C04 O01 -19.3(3) 8_565 .
C08 O02 C05 C06 -36.0(18) . .
O02 O02 C05 C06 76.8(14) 8_565 .
C08 O02 C05 C06 -18.0(14) . 8_565
O02 O02 C05 C06 94.8(17) 8_565 8_565
C08 O02 C05 O02 -112.8(12) . 8_565
O02 C05 C06 C06 118.7(16) 8_565 8_565
O02 C05 C06 C06 59.0(11) . 8_565
C06 C05 C06 C07 -123(3) 8_565 8_565
O02 C05 C06 C07 -5(4) 8_565 8_565
O02 C05 C06 C07 -64(3) . 8_565
C06 C05 C06 C07 -22.9(13) 8_565 .
O02 C05 C06 C07 95.8(12) 8_565 .
O02 C05 C06 C07 36(2) . .
C06 C05 C06 C08 -132.1(7) 8_565 8_565
O02 C05 C06 C08 -13.4(13) 8_565 8_565
O02 C05 C06 C08 -73.1(15) . 8_565
C07 C06 C07 C06 180.0 8_565 8_565
C05 C06 C07 C06 36(2) . 8_565
C08 C06 C07 C06 136.7(3) 8_565 8_565
C06 C06 C07 C08 -60.7 8_565 .
C07 C06 C07 C08 119.3 8_565 .
C05 C06 C07 C08 -24(2) . .
C08 C06 C07 C08 76.0(3) 8_565 .
C06 C06 C07 C07 180.0 8_565 8_565
C05 C06 C07 C07 -144(2) . 8_565
C08 C06 C07 C07 -43.3(3) 8_565 8_565
C06 C07 C08 O02 -22.6(14) 8_565 .
C06 C07 C08 O02 -3.2 . .
C07 C07 C08 O02 38.1 8_565 .
C06 C07 C08 C06 19.4(14) . 8_565
C07 C07 C08 C06 60.6(14) 8_565 8_565
C05 O02 C08 C07 28.5(16) . .
O02 O02 C08 C07 -36.7(10) 8_565 .
C05 O02 C08 C06 16.1(14) . 8_565
O02 O02 C08 C06 -49.1(5) 8_565 8_565
